data_4110313
loop_
_publ_author_name
'Zuo Xiao'
'Jiayao Yao'
'Dazhi Yang'
'Fudong Wang'
'Shaohua Huang'
'Liangbing Gan'
'Zhenshan Jia'
'Zhongping Jiang'
'Xiaobing Yang'
'Bo Zheng'
'Gu Yuan'
'Shiwei Zhang'
'Zheming Wang'

_publ_section_title
;
 Synthesis of [59]Fullerenones through Peroxide-Mediated Stepwise Cleavage
 of Fullerene Skeleton Bonds and X-ray Structures of Their
 Water-Encapsulated Open-Cage Complexes
;
_journal_name_full 'Journal of the American Chemical Society'
_journal_page_first 16149
_journal_page_last 16162
_journal_paper_doi 10.1021/ja0763798
_journal_volume 129
_journal_year 2007
_chemical_formula_sum 'C69 H7 Cl12 D4 N O7'
_chemical_formula_weight 1395.21
_chemical_name_systematic
; 
 ? 
;
_space_group_IT_number 2
_symmetry_cell_setting triclinic
_symmetry_space_group_name_Hall '-P 1'
_symmetry_space_group_name_H-M 'P -1'
_atom_sites_solution_hydrogens geom
_atom_sites_solution_primary direct
_atom_sites_solution_secondary difmap
_audit_creation_method SHELXL-97
_cell_angle_alpha 80.4622(9)
_cell_angle_beta 89.7112(10)
_cell_angle_gamma 69.6389(9)
_cell_formula_units_Z 2
_cell_length_a 12.7939(3)
_cell_length_b 14.6804(3)
_cell_length_c 14.8585(4)
_cell_measurement_reflns_used 25457
_cell_measurement_temperature 200
_cell_measurement_theta_max 25.028
_cell_measurement_theta_min 3.395
_cell_volume 2576.00(11)
_computing_cell_refinement 'HKL Scalepack (Otwinowski & Minor, 1997)'
_computing_data_collection 'KappaCCD (Nonius B. V., 1998)'
_computing_data_reduction 'HKL Denzo (Otwinowski & Minor, 1997) & maXus (Mackay et al., 1998)'
_computing_molecular_graphics 'Bruker SHELXTL V5.1 (Sheldrick, 1998)'
_computing_publication_material 'SHELXL-97 (Sheldrick, 1997)'
_computing_structure_refinement 'SHELXL-97 (Sheldrick, 1997)'
_computing_structure_solution 'SHELXS-97 (Sheldrick, 1997)'
_diffrn_ambient_temperature 200(2)
_diffrn_detector_area_resol_mean 9
_diffrn_measured_fraction_theta_full 0.995
_diffrn_measured_fraction_theta_max 0.995
_diffrn_measurement_device_type 'NONIUS KappaCCD'
_diffrn_measurement_method CCD
_diffrn_radiation_monochromator graphite
_diffrn_radiation_source 'fine-focus sealed tube'
_diffrn_radiation_type MoK\a
_diffrn_radiation_wavelength 0.71073
_diffrn_reflns_av_R_equivalents 0.0755
_diffrn_reflns_av_sigmaI/netI 0.0768
_diffrn_reflns_limit_h_max 15
_diffrn_reflns_limit_h_min -15
_diffrn_reflns_limit_k_max 17
_diffrn_reflns_limit_k_min -16
_diffrn_reflns_limit_l_max 17
_diffrn_reflns_limit_l_min -17
_diffrn_reflns_number 35123
_diffrn_reflns_theta_full 25.03
_diffrn_reflns_theta_max 25.03
_diffrn_reflns_theta_min 3.40
_diffrn_standards_decay_% none
_exptl_absorpt_coefficient_mu 0.713
_exptl_absorpt_correction_T_max 0.911
_exptl_absorpt_correction_T_min 0.762
_exptl_absorpt_correction_type multi-scan
_exptl_absorpt_process_details
;
multi-scan from symmetry-related measurements 
 Sortav (Blessing 1995, 1997)
;
_exptl_crystal_colour 'deep red'
_exptl_crystal_density_diffrn 1.799
_exptl_crystal_description plate
_exptl_crystal_F_000 1384
_exptl_crystal_size_max 0.37
_exptl_crystal_size_mid 0.24
_exptl_crystal_size_min 0.14
_refine_diff_density_max 1.167
_refine_diff_density_min -0.547
_refine_diff_density_rms 0.082
_refine_ls_extinction_method none
_refine_ls_goodness_of_fit_ref 1.044
_refine_ls_hydrogen_treatment constraint
_refine_ls_matrix_type full
_refine_ls_number_parameters 817
_refine_ls_number_reflns 9067
_refine_ls_number_restraints 3
_refine_ls_restrained_S_all 1.043
_refine_ls_R_factor_all 0.1223
_refine_ls_R_factor_gt 0.0658
_refine_ls_shift/su_max 0.001
_refine_ls_shift/su_mean 0.000
_refine_ls_structure_factor_coef Fsqd
_refine_ls_weighting_details 'calc w=1/[\s^2^(Fo^2^)+(0.1254P)^2^+0.0000P] where P=(Fo^2^+2Fc^2^)/3'
_refine_ls_weighting_scheme calc
_refine_ls_wR_factor_gt 0.1863
_refine_ls_wR_factor_ref 0.2127
_reflns_number_gt 5065
_reflns_number_total 9067
_reflns_threshold_expression >2sigma(I)
_cod_data_source_file ja0763798si20071008_103148.cif
_cod_data_source_block 07jun29a
_cod_database_code 4110313

loop_
_symmetry_equiv_pos_as_xyz
'x, y, z'
'-x, -y, -z'

loop_
_atom_site_label
_atom_site_type_symbol
_atom_site_fract_x
_atom_site_fract_y
_atom_site_fract_z
_atom_site_U_iso_or_equiv
_atom_site_adp_type
_atom_site_occupancy
_atom_site_symmetry_multiplicity
_atom_site_calc_flag
_atom_site_refinement_flags
_atom_site_disorder_assembly
_atom_site_disorder_group
N1 N -0.0753(4) 0.6812(3) 0.6456(3) 0.0470(10) Uani 1 1 d . . .
O1 O 0.1109(3) 0.5743(2) 0.6843(2) 0.0553(9) Uani 1 1 d . . .
O2 O 0.2809(3) 0.4543(3) 0.6804(2) 0.0580(10) Uani 1 1 d . . .
O3 O 0.3178(3) 0.6243(2) 0.5815(2) 0.0557(9) Uani 1 1 d . . .
O4 O 0.1887(3) 0.8352(3) 0.5741(3) 0.0613(10) Uani 1 1 d . . .
O5 O -0.0523(3) 0.8653(3) 0.5221(2) 0.0571(9) Uani 1 1 d . . .
O6 O -0.1033(3) 0.7169(3) 0.4380(2) 0.0570(9) Uani 1 1 d . . .
O7 O 0.1850(4) 0.7416(3) 0.2888(3) 0.0844(13) Uani 1 1 d D . .
H71 H 0.162(6) 0.738(4) 0.351(2) 0.101 Uiso 1 1 d D . .
H72 H 0.182(6) 0.807(2) 0.271(4) 0.101 Uiso 1 1 d D . .
C1 C 0.0163(5) 0.6250(4) 0.6233(3) 0.0468(13) Uani 1 1 d . . .
C2 C 0.1950(5) 0.5152(4) 0.6394(4) 0.0541(14) Uani 1 1 d . . .
C3 C 0.1572(4) 0.5345(3) 0.5401(3) 0.0420(11) Uani 1 1 d . . .
C4 C 0.0452(4) 0.5983(4) 0.5342(3) 0.0456(12) Uani 1 1 d . . .
C5 C -0.0123(4) 0.6334(3) 0.4489(3) 0.0430(12) Uani 1 1 d . . .
C6 C 0.0334(4) 0.5885(3) 0.3736(3) 0.0399(11) Uani 1 1 d . . .
C7 C 0.1420(4) 0.5204(3) 0.3854(3) 0.0404(12) Uani 1 1 d . . .
C8 C 0.2113(4) 0.5065(3) 0.4647(3) 0.0414(12) Uani 1 1 d . . .
C9 C 0.3267(4) 0.4983(3) 0.4280(3) 0.0451(12) Uani 1 1 d . . .
C10 C 0.3891(4) 0.5530(3) 0.4454(3) 0.0448(12) Uani 1 1 d . . .
C11 C 0.3632(4) 0.6286(3) 0.5091(3) 0.0422(12) Uani 1 1 d . . .
C12 C 0.3880(4) 0.7146(3) 0.4596(3) 0.0421(11) Uani 1 1 d . . .
C13 C 0.3233(4) 0.8141(3) 0.4535(3) 0.0401(11) Uani 1 1 d . . .
C14 C 0.2128(5) 0.8584(3) 0.4981(4) 0.0494(13) Uani 1 1 d . . .
C15 C 0.1371(4) 0.9318(3) 0.4229(3) 0.0416(12) Uani 1 1 d . . .
C16 C 0.0273(4) 0.9470(3) 0.3981(3) 0.0398(11) Uani 1 1 d . . .
C17 C -0.0453(4) 0.8913(3) 0.4424(3) 0.0406(11) Uani 1 1 d . . .
C18 C -0.0983(4) 0.8686(3) 0.3614(3) 0.0424(12) Uani 1 1 d . . .
C19 C -0.1025(4) 0.7779(4) 0.3555(3) 0.0431(12) Uani 1 1 d . . .
C20 C -0.0833(4) 0.7408(3) 0.2727(3) 0.0387(11) Uani 1 1 d . . .
C21 C -0.0118(4) 0.6366(3) 0.2804(3) 0.0420(12) Uani 1 1 d . . .
C22 C 0.0509(4) 0.6063(3) 0.2068(3) 0.0447(12) Uani 1 1 d . . .
C23 C 0.1625(4) 0.5338(3) 0.2220(3) 0.0437(12) Uani 1 1 d . . .
C24 C 0.2076(4) 0.4945(3) 0.3090(3) 0.0442(12) Uani 1 1 d . . .
C25 C 0.3216(4) 0.4807(3) 0.3348(3) 0.0414(11) Uani 1 1 d . . .
C26 C 0.3851(4) 0.5086(3) 0.2676(3) 0.0455(12) Uani 1 1 d . . .
C27 C 0.4545(4) 0.5618(3) 0.2875(3) 0.0446(12) Uani 1 1 d . . .
C28 C 0.4512(4) 0.5864(3) 0.3742(3) 0.0416(12) Uani 1 1 d . . .
C29 C 0.4523(4) 0.6835(3) 0.3837(3) 0.0427(12) Uani 1 1 d . . .
C30 C 0.4550(4) 0.7501(4) 0.3066(3) 0.0461(12) Uani 1 1 d . . .
C31 C 0.3871(4) 0.8523(4) 0.3003(4) 0.0516(13) Uani 1 1 d . . .
C32 C 0.3200(4) 0.8812(3) 0.3721(3) 0.0429(12) Uani 1 1 d . . .
C33 C 0.2075(4) 0.9531(3) 0.3519(3) 0.0420(12) Uani 1 1 d . . .
C34 C 0.1689(4) 0.9911(3) 0.2629(4) 0.0485(13) Uani 1 1 d . . .
C35 C 0.0559(4) 1.0044(3) 0.2377(4) 0.0471(13) Uani 1 1 d . . .
C36 C -0.0093(4) 0.9796(3) 0.3044(3) 0.0428(12) Uani 1 1 d . . .
C37 C -0.0829(4) 0.9286(3) 0.2817(3) 0.0423(11) Uani 1 1 d . . .
C38 C -0.0843(4) 0.9046(3) 0.1975(3) 0.0435(12) Uani 1 1 d . . .
C39 C -0.0830(4) 0.8057(3) 0.1920(3) 0.0399(11) Uani 1 1 d . . .
C40 C -0.0168(4) 0.7728(4) 0.1183(3) 0.0442(12) Uani 1 1 d . . .
C41 C 0.0474(4) 0.6740(4) 0.1246(3) 0.0441(12) Uani 1 1 d . . .
C42 C 0.1593(4) 0.6467(4) 0.0903(3) 0.0457(12) Uani 1 1 d . . .
C43 C 0.2302(4) 0.5601(3) 0.1510(3) 0.0468(13) Uani 1 1 d . . .
C44 C 0.3393(4) 0.5480(3) 0.1732(3) 0.0455(12) Uani 1 1 d . . .
C45 C 0.3840(4) 0.6234(4) 0.1363(3) 0.0472(13) Uani 1 1 d . . .
C46 C 0.4556(4) 0.6311(4) 0.2078(3) 0.0445(12) Uani 1 1 d . . .
C47 C 0.4561(4) 0.7243(4) 0.2172(3) 0.0480(13) Uani 1 1 d . . .
C48 C 0.3871(4) 0.8119(4) 0.1543(3) 0.0495(13) Uani 1 1 d . . .
C49 C 0.3463(4) 0.8908(4) 0.2066(4) 0.0512(13) Uani 1 1 d . . .
C50 C 0.2366(5) 0.9602(3) 0.1869(4) 0.0530(14) Uani 1 1 d . . .
C51 C 0.1664(4) 0.9505(4) 0.1157(3) 0.0517(14) Uani 1 1 d . . .
C52 C 0.0549(4) 0.9790(3) 0.1472(3) 0.0504(13) Uani 1 1 d . . .
C53 C -0.0146(4) 0.9292(3) 0.1276(3) 0.0481(13) Uani 1 1 d . . .
C54 C 0.0262(4) 0.8488(4) 0.0775(3) 0.0494(13) Uani 1 1 d . . .
C55 C 0.1341(5) 0.8224(4) 0.0469(3) 0.0508(13) Uani 1 1 d . . .
C56 C 0.2016(4) 0.7182(4) 0.0532(3) 0.0474(13) Uani 1 1 d . . .
C57 C 0.3167(4) 0.7076(4) 0.0776(3) 0.0514(13) Uani 1 1 d . . .
C58 C 0.3189(4) 0.8031(4) 0.0862(3) 0.0485(13) Uani 1 1 d . . .
C59 C 0.2062(5) 0.8747(4) 0.0673(3) 0.0504(13) Uani 1 1 d . . .
C60 C -0.0856(4) 0.7067(3) 0.7352(3) 0.0466(12) Uani 1 1 d . . .
C61 C -0.1829(5) 0.7083(4) 0.7783(4) 0.0531(13) Uani 1 1 d . . .
H61 H -0.2373 0.6903 0.7496 0.064 Uiso 1 1 calc R . .
C62 C -0.1998(5) 0.7364(4) 0.8635(4) 0.0638(16) Uani 1 1 d . . .
H62 H -0.2639 0.7328 0.8943 0.077 Uiso 1 1 calc R . .
C63 C -0.1310(6) 0.7675(4) 0.9028(4) 0.0693(18) Uani 1 1 d . . .
H63 H -0.1480 0.7918 0.9585 0.083 Uiso 1 1 calc R . .
C64 C -0.0226(6) 0.7643(4) 0.8577(4) 0.073(2) Uani 1 1 d . . .
H64 H 0.0327 0.7807 0.8869 0.088 Uiso 1 1 calc R . .
C65 C -0.0090(5) 0.7379(4) 0.7775(4) 0.0560(14) Uani 1 1 d . . .
H65 H 0.0554 0.7399 0.7463 0.067 Uiso 1 1 calc R . .
C66 C 0.3296(5) 0.7305(4) 0.7604(4) 0.0623(15) Uani 1 1 d . . .
D66 H 0.2848 0.7211 0.7101 0.075 Uiso 1 1 calc R . .
Cl1 Cl 0.24384(14) 0.82840(11) 0.80998(12) 0.0828(5) Uani 1 1 d . . .
Cl2 Cl 0.37067(16) 0.62305(11) 0.84270(12) 0.0876(6) Uani 1 1 d . . .
Cl3 Cl 0.44375(15) 0.75624(13) 0.71322(13) 0.0890(5) Uani 1 1 d . . .
C67 C -0.3156(5) 0.8615(4) 0.5451(4) 0.0588(14) Uani 1 1 d . . .
D67 H -0.2332 0.8288 0.5588 0.071 Uiso 1 1 calc R . .
Cl4 Cl -0.34043(12) 0.96761(11) 0.46241(10) 0.0680(4) Uani 1 1 d . . .
Cl5 Cl -0.37869(13) 0.89569(12) 0.64544(11) 0.0736(5) Uani 1 1 d . . .
Cl6 Cl -0.36735(15) 0.77805(14) 0.50589(17) 0.1088(7) Uani 1 1 d . . .
C68 C 0.2677(5) 0.4176(4) 0.9016(4) 0.0682(17) Uani 1 1 d . . .
D68 H 0.2853 0.4526 0.8432 0.082 Uiso 1 1 calc R . .
Cl7 Cl 0.27128(15) 0.30077(11) 0.88519(11) 0.0774(5) Uani 1 1 d . . .
Cl8 Cl 0.13363(17) 0.48718(13) 0.93001(13) 0.0986(6) Uani 1 1 d . . .
Cl9 Cl 0.36812(15) 0.40518(13) 0.98646(10) 0.0792(5) Uani 1 1 d . . .
C691 C -0.3878(13) 1.0180(11) 1.1359(12) 0.105(6) Uani 0.50 1 d P A 1
D691 H -0.3406 1.0547 1.1538 0.126 Uiso 0.50 1 calc PR A 1
C692 C -0.4301(8) 0.9781(8) 1.1229(7) 0.044(2) Uani 0.50 1 d P A 2
D692 H -0.4771 0.9417 1.1042 0.053 Uiso 0.50 1 calc PR A 2
Cl10 Cl -0.32514(14) 0.96395(13) 1.04971(11) 0.0843(5) Uani 1 1 d . . .
Cl11 Cl -0.5170(2) 1.10219(19) 1.1129(2) 0.1612(13) Uani 1 1 d . . .
Cl12 Cl -0.38365(15) 0.92758(18) 1.23480(11) 0.0998(6) Uani 1 1 d . . .

loop_
_atom_site_aniso_label
_atom_site_aniso_U_11
_atom_site_aniso_U_22
_atom_site_aniso_U_33
_atom_site_aniso_U_23
_atom_site_aniso_U_13
_atom_site_aniso_U_12
N1 0.053(3) 0.043(2) 0.048(3) -0.0108(19) 0.017(2) -0.020(2)
O1 0.067(3) 0.052(2) 0.0350(19) -0.0028(16) 0.0118(19) -0.0092(19)
O2 0.070(3) 0.047(2) 0.040(2) 0.0054(16) 0.0044(19) -0.005(2)
O3 0.077(3) 0.047(2) 0.040(2) -0.0067(15) 0.0039(19) -0.0183(19)
O4 0.070(3) 0.071(2) 0.045(2) -0.0145(18) 0.0112(19) -0.027(2)
O5 0.068(3) 0.062(2) 0.048(2) -0.0212(18) 0.0111(19) -0.027(2)
O6 0.049(2) 0.067(2) 0.063(2) -0.0179(19) 0.0032(18) -0.027(2)
O7 0.076(3) 0.066(3) 0.112(4) -0.026(3) -0.005(3) -0.022(2)
C1 0.060(4) 0.045(3) 0.042(3) -0.010(2) 0.018(3) -0.027(3)
C2 0.076(4) 0.042(3) 0.044(3) -0.006(3) 0.013(3) -0.021(3)
C3 0.041(3) 0.034(2) 0.043(3) 0.004(2) 0.004(2) -0.008(2)
C4 0.052(3) 0.050(3) 0.042(3) -0.006(2) 0.006(3) -0.029(3)
C5 0.038(3) 0.037(3) 0.059(3) -0.014(2) 0.007(3) -0.018(2)
C6 0.046(3) 0.039(3) 0.045(3) -0.011(2) 0.005(2) -0.026(2)
C7 0.056(3) 0.027(2) 0.047(3) -0.012(2) 0.016(3) -0.023(2)
C8 0.054(3) 0.026(2) 0.037(3) -0.0004(19) 0.006(2) -0.009(2)
C9 0.052(3) 0.025(2) 0.046(3) -0.003(2) 0.000(2) 0.001(2)
C10 0.042(3) 0.037(3) 0.037(3) 0.000(2) -0.001(2) 0.007(2)
C11 0.039(3) 0.046(3) 0.029(3) -0.004(2) -0.007(2) 0.000(2)
C12 0.034(3) 0.052(3) 0.035(3) -0.006(2) -0.008(2) -0.010(2)
C13 0.031(3) 0.047(3) 0.047(3) -0.020(2) -0.001(2) -0.014(2)
C14 0.064(4) 0.044(3) 0.050(3) -0.017(2) 0.001(3) -0.027(3)
C15 0.044(3) 0.027(2) 0.051(3) -0.015(2) -0.007(2) -0.006(2)
C16 0.045(3) 0.027(2) 0.047(3) -0.018(2) 0.005(2) -0.006(2)
C17 0.037(3) 0.039(3) 0.042(3) -0.017(2) 0.007(2) -0.004(2)
C18 0.028(3) 0.047(3) 0.052(3) -0.018(2) 0.008(2) -0.009(2)
C19 0.038(3) 0.054(3) 0.043(3) -0.008(2) 0.007(2) -0.023(2)
C20 0.028(3) 0.046(3) 0.049(3) -0.017(2) 0.001(2) -0.018(2)
C21 0.041(3) 0.044(3) 0.055(3) -0.021(2) 0.004(2) -0.027(2)
C22 0.051(3) 0.046(3) 0.047(3) -0.022(2) 0.001(2) -0.023(3)
C23 0.054(3) 0.041(3) 0.046(3) -0.028(2) 0.008(3) -0.019(3)
C24 0.066(4) 0.024(2) 0.045(3) -0.009(2) 0.006(3) -0.017(2)
C25 0.049(3) 0.027(2) 0.042(3) -0.011(2) 0.009(2) -0.003(2)
C26 0.039(3) 0.040(3) 0.045(3) -0.020(2) 0.003(2) 0.008(2)
C27 0.026(3) 0.045(3) 0.046(3) -0.009(2) 0.006(2) 0.009(2)
C28 0.024(3) 0.043(3) 0.040(3) -0.006(2) -0.008(2) 0.010(2)
C29 0.024(3) 0.050(3) 0.045(3) -0.007(2) -0.006(2) -0.003(2)
C30 0.023(3) 0.059(3) 0.054(3) -0.009(3) 0.004(2) -0.014(2)
C31 0.036(3) 0.056(3) 0.070(4) -0.006(3) 0.001(3) -0.028(3)
C32 0.041(3) 0.045(3) 0.048(3) -0.010(2) -0.004(2) -0.021(2)
C33 0.040(3) 0.026(2) 0.066(3) -0.016(2) 0.001(3) -0.016(2)
C34 0.048(3) 0.023(2) 0.070(4) 0.000(2) -0.003(3) -0.011(2)
C35 0.044(3) 0.017(2) 0.069(4) 0.006(2) -0.008(3) -0.003(2)
C36 0.033(3) 0.026(2) 0.059(3) -0.009(2) -0.003(2) 0.004(2)
C37 0.031(3) 0.036(2) 0.051(3) -0.007(2) -0.002(2) 0.001(2)
C38 0.025(3) 0.044(3) 0.046(3) 0.000(2) -0.013(2) 0.002(2)
C39 0.027(3) 0.050(3) 0.041(3) -0.010(2) -0.008(2) -0.011(2)
C40 0.040(3) 0.061(3) 0.033(3) -0.003(2) -0.011(2) -0.022(3)
C41 0.047(3) 0.052(3) 0.040(3) -0.019(2) -0.003(2) -0.021(3)
C42 0.055(3) 0.054(3) 0.027(3) -0.017(2) 0.000(2) -0.014(3)
C43 0.055(4) 0.051(3) 0.040(3) -0.028(2) 0.008(3) -0.016(3)
C44 0.047(3) 0.046(3) 0.041(3) -0.021(2) 0.014(2) -0.009(2)
C45 0.040(3) 0.058(3) 0.032(3) -0.014(2) 0.014(2) 0.000(3)
C46 0.028(3) 0.054(3) 0.046(3) -0.013(2) 0.013(2) -0.006(2)
C47 0.021(3) 0.071(4) 0.048(3) -0.009(3) 0.013(2) -0.012(2)
C48 0.045(3) 0.054(3) 0.051(3) -0.003(3) 0.020(3) -0.023(3)
C49 0.049(3) 0.048(3) 0.059(3) 0.009(3) 0.003(3) -0.029(3)
C50 0.061(4) 0.034(3) 0.062(3) 0.012(2) 0.007(3) -0.024(3)
C51 0.054(4) 0.046(3) 0.046(3) 0.027(2) -0.010(3) -0.022(3)
C52 0.053(4) 0.034(3) 0.048(3) 0.016(2) -0.004(3) -0.005(2)
C53 0.038(3) 0.041(3) 0.050(3) 0.011(2) -0.020(2) -0.004(2)
C54 0.045(3) 0.066(3) 0.024(2) 0.000(2) -0.010(2) -0.006(3)
C55 0.058(4) 0.066(3) 0.024(3) 0.006(2) -0.004(2) -0.022(3)
C56 0.053(3) 0.064(3) 0.022(2) -0.013(2) 0.005(2) -0.015(3)
C57 0.051(4) 0.071(4) 0.030(3) -0.012(2) 0.021(2) -0.018(3)
C58 0.045(3) 0.066(3) 0.032(3) 0.003(2) 0.011(2) -0.022(3)
C59 0.061(4) 0.053(3) 0.029(3) 0.010(2) 0.006(2) -0.019(3)
C60 0.055(3) 0.043(3) 0.045(3) -0.013(2) 0.009(3) -0.019(2)
C61 0.053(4) 0.050(3) 0.057(3) -0.011(2) 0.011(3) -0.018(3)
C62 0.068(4) 0.066(4) 0.050(3) -0.006(3) 0.022(3) -0.017(3)
C63 0.130(6) 0.064(4) 0.031(3) -0.015(3) 0.020(3) -0.052(4)
C64 0.137(6) 0.038(3) 0.045(3) 0.007(2) -0.047(4) -0.038(3)
C65 0.055(4) 0.049(3) 0.057(4) -0.008(3) 0.016(3) -0.011(3)
C66 0.075(4) 0.061(3) 0.051(3) -0.016(3) 0.011(3) -0.021(3)
Cl1 0.0731(11) 0.0595(9) 0.0882(11) -0.0176(8) 0.0072(9) 0.0128(8)
Cl2 0.1059(14) 0.0542(9) 0.0824(11) -0.0003(8) 0.0230(10) -0.0086(9)
Cl3 0.0768(12) 0.0933(12) 0.1071(14) -0.0269(10) 0.0302(10) -0.0388(10)
C67 0.043(3) 0.052(3) 0.080(4) -0.015(3) 0.003(3) -0.013(3)
Cl4 0.0566(9) 0.0776(10) 0.0593(9) -0.0114(7) 0.0029(7) -0.0107(8)
Cl5 0.0672(10) 0.0827(10) 0.0685(10) -0.0080(8) 0.0095(8) -0.0257(8)
Cl6 0.0724(12) 0.0983(13) 0.185(2) -0.0737(14) 0.0142(12) -0.0440(11)
C68 0.101(5) 0.070(4) 0.047(3) -0.016(3) 0.015(3) -0.045(4)
Cl7 0.0976(13) 0.0727(10) 0.0769(11) -0.0275(8) 0.0201(9) -0.0425(9)
Cl8 0.1015(15) 0.0820(12) 0.0964(13) -0.0231(10) -0.0127(11) -0.0090(10)
Cl9 0.0905(12) 0.1085(12) 0.0596(9) -0.0275(9) 0.0155(8) -0.0555(10)
C691 0.080(11) 0.071(10) 0.171(17) -0.062(10) -0.022(10) -0.015(8)
C692 0.034(6) 0.054(6) 0.051(6) -0.018(5) 0.006(5) -0.019(5)
Cl10 0.0734(11) 0.1003(12) 0.0619(10) 0.0083(9) 0.0091(8) -0.0193(9)
Cl11 0.1124(19) 0.1307(19) 0.191(3) -0.0885(19) -0.0598(18) 0.0461(15)
Cl12 0.0691(12) 0.1738(19) 0.0583(10) -0.0115(11) 0.0119(9) -0.0488(12)

loop_
_atom_type_symbol
_atom_type_description
_atom_type_scat_dispersion_real
_atom_type_scat_dispersion_imag
_atom_type_scat_source
C C 0.0033 0.0016 'International Tables Vol C Tables 4.2.6.8 and 6.1.1.4'
D D 0.0000 0.0000 'International Tables Vol C Tables 4.2.6.8 and 6.1.1.4'
N N 0.0061 0.0033 'International Tables Vol C Tables 4.2.6.8 and 6.1.1.4'
O O 0.0106 0.0060 'International Tables Vol C Tables 4.2.6.8 and 6.1.1.4'
Cl Cl 0.1484 0.1585 'International Tables Vol C Tables 4.2.6.8 and 6.1.1.4'
H H 0.0000 0.0000 'International Tables Vol C Tables 4.2.6.8 and 6.1.1.4'

loop_
_geom_angle_atom_site_label_1
_geom_angle_atom_site_label_2
_geom_angle_atom_site_label_3
_geom_angle
C1 N1 C60 120.3(4)
C2 O1 C1 109.6(4)
C5 O6 C19 110.5(4)
N1 C1 O1 124.4(4)
N1 C1 C4 128.0(5)
O1 C1 C4 107.6(4)
O2 C2 O1 121.9(5)
O2 C2 C3 129.8(5)
O1 C2 C3 108.1(5)
C8 C3 C4 121.8(4)
C8 C3 C2 132.6(5)
C4 C3 C2 105.6(4)
C5 C4 C3 119.2(4)
C5 C4 C1 131.6(5)
C3 C4 C1 108.7(4)
O6 C5 C4 118.8(4)
O6 C5 C6 121.3(4)
C4 C5 C6 119.4(5)
C7 C6 C5 117.6(4)
C7 C6 C21 118.4(4)
C5 C6 C21 120.2(4)
C6 C7 C8 121.8(4)
C6 C7 C24 121.5(4)
C8 C7 C24 111.0(4)
C3 C8 C7 115.8(5)
C3 C8 C9 135.3(4)
C7 C8 C9 104.5(4)
C10 C9 C25 117.2(4)
C10 C9 C8 126.1(4)
C25 C9 C8 105.6(4)
C9 C10 C28 120.1(4)
C9 C10 C11 127.3(4)
C28 C10 C11 105.4(4)
O3 C11 C12 126.6(4)
O3 C11 C10 126.4(4)
C12 C11 C10 106.4(4)
C13 C12 C29 118.6(4)
C13 C12 C11 127.2(4)
C29 C12 C11 107.6(4)
C12 C13 C32 119.5(4)
C12 C13 C14 127.5(4)
C32 C13 C14 106.3(4)
O4 C14 C15 126.8(5)
O4 C14 C13 128.3(5)
C15 C14 C13 104.8(4)
C16 C15 C33 118.0(4)
C16 C15 C14 129.4(4)
C33 C15 C14 106.9(4)
C15 C16 C36 118.4(4)
C15 C16 C17 127.4(4)
C36 C16 C17 107.5(4)
O5 C17 C16 127.9(4)
O5 C17 C18 128.4(4)
C16 C17 C18 103.5(4)
C19 C18 C37 119.1(4)
C19 C18 C17 124.4(4)
C37 C18 C17 107.9(4)
C18 C19 O6 116.4(4)
C18 C19 C20 121.0(4)
O6 C19 C20 121.2(4)
C39 C20 C19 118.6(4)
C39 C20 C21 118.2(4)
C19 C20 C21 116.0(4)
C22 C21 C6 119.2(4)
C22 C21 C20 118.7(4)
C6 C21 C20 114.0(4)
C21 C22 C41 121.7(4)
C21 C22 C23 120.5(4)
C41 C22 C23 108.1(4)
C24 C23 C22 120.1(4)
C24 C23 C43 120.2(5)
C22 C23 C43 108.1(4)
C23 C24 C7 120.0(5)
C23 C24 C25 122.2(4)
C7 C24 C25 107.5(4)
C26 C25 C24 117.5(4)
C26 C25 C9 122.6(4)
C24 C25 C9 108.8(4)
C25 C26 C27 119.7(4)
C25 C26 C44 121.1(5)
C27 C26 C44 107.3(4)
C28 C27 C26 117.4(4)
C28 C27 C46 121.0(4)
C26 C27 C46 109.0(4)
C27 C28 C10 122.6(5)
C27 C28 C29 119.1(4)
C10 C28 C29 110.0(4)
C30 C29 C12 121.8(4)
C30 C29 C28 119.8(4)
C12 C29 C28 108.6(4)
C29 C30 C31 119.3(4)
C29 C30 C47 120.4(5)
C31 C30 C47 108.4(4)
C32 C31 C30 118.6(5)
C32 C31 C49 121.2(5)
C30 C31 C49 108.0(5)
C31 C32 C13 121.9(4)
C31 C32 C33 119.4(4)
C13 C32 C33 109.9(4)
C34 C33 C15 122.9(4)
C34 C33 C32 119.7(4)
C15 C33 C32 108.5(4)
C33 C34 C35 118.5(5)
C33 C34 C50 121.8(5)
C35 C34 C50 107.7(5)
C36 C35 C34 118.4(5)
C36 C35 C52 121.7(4)
C34 C35 C52 107.4(5)
C35 C36 C16 123.5(4)
C35 C36 C37 118.3(4)
C16 C36 C37 108.8(4)
C38 C37 C18 122.3(4)
C38 C37 C36 120.4(5)
C18 C37 C36 109.4(4)
C37 C38 C53 121.5(4)
C37 C38 C39 117.8(4)
C53 C38 C39 107.3(4)
C20 C39 C40 121.8(4)
C20 C39 C38 119.5(4)
C40 C39 C38 108.0(4)
C41 C40 C39 119.8(4)
C41 C40 C54 120.5(5)
C39 C40 C54 108.8(4)
C40 C41 C22 119.7(4)
C40 C41 C42 119.3(4)
C22 C41 C42 108.2(4)
C56 C42 C43 119.4(5)
C56 C42 C41 120.6(4)
C43 C42 C41 107.7(4)
C44 C43 C42 121.1(5)
C44 C43 C23 119.1(4)
C42 C43 C23 107.8(4)
C43 C44 C45 120.0(5)
C43 C44 C26 119.8(4)
C45 C44 C26 108.0(4)
C57 C45 C44 119.7(5)
C57 C45 C46 120.4(5)
C44 C45 C46 107.4(4)
C47 C46 C27 119.6(4)
C47 C46 C45 119.2(4)
C27 C46 C45 108.3(4)
C46 C47 C30 120.0(4)
C46 C47 C48 120.1(5)
C30 C47 C48 107.9(4)
C58 C48 C49 120.5(5)
C58 C48 C47 119.9(5)
C49 C48 C47 107.1(4)
C50 C49 C31 119.5(5)
C50 C49 C48 119.4(5)
C31 C49 C48 108.5(4)
C49 C50 C51 119.6(5)
C49 C50 C34 118.5(5)
C51 C50 C34 109.1(5)
C59 C51 C52 121.5(5)
C59 C51 C50 120.2(5)
C52 C51 C50 106.4(5)
C53 C52 C51 119.5(5)
C53 C52 C35 119.0(5)
C51 C52 C35 109.4(5)
C52 C53 C54 119.8(5)
C52 C53 C38 119.2(5)
C54 C53 C38 108.6(4)
C55 C54 C53 120.2(5)
C55 C54 C40 120.0(5)
C53 C54 C40 107.3(4)
C54 C55 C59 119.9(5)
C54 C55 C56 119.4(5)
C59 C55 C56 108.5(5)
C42 C56 C55 120.1(5)
C42 C56 C57 120.2(5)
C55 C56 C57 106.8(4)
C45 C57 C58 120.3(5)
C45 C57 C56 119.6(5)
C58 C57 C56 108.5(4)
C48 C58 C57 120.0(5)
C48 C58 C59 119.4(5)
C57 C58 C59 108.3(4)
C51 C59 C55 119.3(5)
C51 C59 C58 120.9(5)
C55 C59 C58 107.8(4)
C61 C60 C65 119.0(4)
C61 C60 N1 116.7(4)
C65 C60 N1 124.1(4)
C62 C61 C60 119.3(5)
C63 C62 C61 122.4(5)
C62 C63 C64 118.9(5)
C65 C64 C63 117.2(5)
C64 C65 C60 122.9(6)
Cl2 C66 Cl3 112.2(3)
Cl2 C66 Cl1 108.8(3)
Cl3 C66 Cl1 111.1(3)
Cl4 C67 Cl5 109.0(3)
Cl4 C67 Cl6 111.0(3)
Cl5 C67 Cl6 110.4(3)
Cl9 C68 Cl8 111.1(3)
Cl9 C68 Cl7 110.2(3)
Cl8 C68 Cl7 110.0(3)
Cl10 C691 Cl11 117.0(10)
Cl10 C691 Cl12 111.0(8)
Cl11 C691 Cl12 111.0(10)
Cl10 C692 Cl12 113.4(6)
Cl10 C692 Cl11 111.6(6)
Cl12 C692 Cl11 111.1(6)
C691 Cl10 C692 33.2(5)
C691 Cl11 C692 32.6(5)
C692 Cl12 C691 31.8(5)

loop_
_geom_bond_atom_site_label_1
_geom_bond_atom_site_label_2
_geom_bond_distance
N1 C1 1.256(6)
N1 C60 1.435(6)
O1 C2 1.375(6)
O1 C1 1.415(6)
O2 C2 1.233(6)
O3 C11 1.223(5)
O4 C14 1.196(6)
O5 C17 1.196(5)
O6 C5 1.351(6)
O6 C19 1.396(6)
C1 C4 1.453(7)
C2 C3 1.504(7)
C3 C8 1.360(6)
C3 C4 1.407(7)
C4 C5 1.393(7)
C5 C6 1.414(6)
C6 C7 1.392(7)
C6 C21 1.466(7)
C7 C8 1.423(7)
C7 C24 1.431(6)
C8 C9 1.543(7)
C9 C10 1.366(7)
C9 C25 1.456(6)
C10 C28 1.442(7)
C10 C11 1.526(6)
C11 C12 1.485(7)
C12 C13 1.395(6)
C12 C29 1.433(7)
C13 C32 1.418(7)
C13 C14 1.534(7)
C14 C15 1.494(7)
C15 C16 1.385(7)
C15 C33 1.449(7)
C16 C36 1.420(7)
C16 C17 1.519(7)
C17 C18 1.523(7)
C18 C19 1.368(6)
C18 C37 1.410(7)
C19 C20 1.413(6)
C20 C39 1.403(6)
C20 C21 1.470(6)
C21 C22 1.394(6)
C22 C41 1.431(7)
C22 C23 1.446(7)
C23 C24 1.365(6)
C23 C43 1.450(7)
C24 C25 1.445(7)
C25 C26 1.382(7)
C26 C27 1.432(7)
C26 C44 1.465(7)
C27 C28 1.391(6)
C27 C46 1.432(7)
C28 C29 1.461(7)
C29 C30 1.386(7)
C30 C31 1.436(7)
C30 C47 1.440(7)
C31 C32 1.393(7)
C31 C49 1.440(7)
C32 C33 1.456(7)
C33 C34 1.369(7)
C34 C35 1.433(7)
C34 C50 1.454(7)
C35 C36 1.376(7)
C35 C52 1.455(7)
C36 C37 1.462(6)
C37 C38 1.358(6)
C38 C53 1.447(7)
C38 C39 1.462(7)
C39 C40 1.425(7)
C40 C41 1.383(7)
C40 C54 1.456(7)
C41 C42 1.459(7)
C42 C56 1.378(7)
C42 C43 1.442(7)
C43 C44 1.379(7)
C44 C45 1.446(7)
C45 C57 1.393(7)
C45 C46 1.450(7)
C46 C47 1.399(7)
C47 C48 1.459(7)
C48 C58 1.389(7)
C48 C49 1.446(7)
C49 C50 1.415(7)
C50 C51 1.447(7)
C51 C59 1.372(7)
C51 C52 1.439(7)
C52 C53 1.391(7)
C53 C54 1.441(7)
C54 C55 1.393(7)
C55 C59 1.450(7)
C55 C56 1.459(7)
C56 C57 1.466(7)
C57 C58 1.439(7)
C58 C59 1.454(7)
C60 C61 1.392(7)
C60 C65 1.406(7)
C61 C62 1.388(7)
C62 C63 1.303(8)
C63 C64 1.526(9)
C64 C65 1.306(7)
C66 Cl2 1.746(6)
C66 Cl3 1.747(6)
C66 Cl1 1.749(5)
C67 Cl4 1.750(6)
C67 Cl5 1.755(6)
C67 Cl6 1.756(5)
C68 Cl9 1.746(6)
C68 Cl8 1.754(7)
C68 Cl7 1.757(5)
C691 Cl10 1.672(16)
C691 Cl11 1.679(15)
C691 Cl12 1.797(19)
C692 Cl10 1.702(10)
C692 Cl12 1.721(10)
C692 Cl11 1.754(11)
